data_2217178
loop_
_publ_author_name
'Zheng, Zhi-Guo'
'Lin, Cheng-Zhi'
'Chen, Qing-Yang'

_publ_section_title
;
 Di-\m-methacrylato-bis[diaquabis(methacrylato)europium(III)]
 methacrylic acid disolvate
;
_journal_coeditor_code LH2579
_journal_issue 1
_journal_name_full 'Acta Crystallographica Section E'
_journal_page_first m178
_journal_page_last m178
_journal_paper_doi 10.1107/S1600536807065609
_journal_volume 64
_journal_year 2008
_chemical_formula_iupac '[Eu2 (C4 H5 O2)6 (H2 O)4], 2C4 H6 O2'
_chemical_formula_moiety 'C24 H38 Eu2 O16, 2(C4 H6 O2)'
_chemical_formula_sum 'C32 H50 Eu2 O20'
_chemical_formula_weight 1058.64
_chemical_name_systematic
;
Di-\m-methacrylato-bis[diaquabis(methacrylato)europium(III)] methacrylic acid
disolvate
;
_space_group_IT_number 2
_symmetry_cell_setting triclinic
_symmetry_space_group_name_Hall '-P 1'
_symmetry_space_group_name_H-M 'P -1'
_atom_sites_solution_hydrogens geom
_atom_sites_solution_primary direct
_atom_sites_solution_secondary difmap
_audit_creation_method SHELXL-97
_cell_angle_alpha 78.83(3)
_cell_angle_beta 85.51(3)
_cell_angle_gamma 61.14(3)
_cell_formula_units_Z 1
_cell_length_a 10.008(2)
_cell_length_b 10.011(2)
_cell_length_c 12.523(3)
_cell_measurement_reflns_used 9849
_cell_measurement_temperature 293(2)
_cell_measurement_theta_max 27.51
_cell_measurement_theta_min 3.12
_cell_volume 1077.9(5)
_computing_cell_refinement 'RAPID-AUTO (Rigaku, 1998)'
_computing_data_collection 'RAPID-AUTO (Rigaku, 1998)'
_computing_data_reduction 'RAPID-AUTO (Rigaku, 1998)'
_computing_molecular_graphics 'PLATON (Spek, 2003)'
_computing_publication_material 'SHELXL97 (Sheldrick, 1997)'
_computing_structure_refinement 'SHELXL97 (Sheldrick, 1997)'
_computing_structure_solution 'SHELXS97 (Sheldrick, 1997)'
_diffrn_ambient_temperature 293(2)
_diffrn_detector_area_resol_mean 10.0
_diffrn_measured_fraction_theta_full 0.990
_diffrn_measured_fraction_theta_max 0.990
_diffrn_measurement_device_type 'Rigaku R-AXIS RAPID'
_diffrn_measurement_method '\w scan'
_diffrn_radiation_monochromator graphite
_diffrn_radiation_source 'fine-focus sealed tube'
_diffrn_radiation_type MoK\a
_diffrn_radiation_wavelength 0.71073
_diffrn_reflns_av_R_equivalents 0.0226
_diffrn_reflns_av_sigmaI/netI 0.0295
_diffrn_reflns_limit_h_max 12
_diffrn_reflns_limit_h_min -12
_diffrn_reflns_limit_k_max 11
_diffrn_reflns_limit_k_min -12
_diffrn_reflns_limit_l_max 16
_diffrn_reflns_limit_l_min -16
_diffrn_reflns_number 10633
_diffrn_reflns_theta_full 27.48
_diffrn_reflns_theta_max 27.48
_diffrn_reflns_theta_min 3.12
_diffrn_standards_decay_% 0
_diffrn_standards_interval_count 0
_diffrn_standards_interval_time 0
_diffrn_standards_number 0
_exptl_absorpt_coefficient_mu 2.955
_exptl_absorpt_correction_T_max 0.7053
_exptl_absorpt_correction_T_min 0.3638
_exptl_absorpt_correction_type multi-scan
_exptl_absorpt_process_details '(Higashi, 1995)'
_exptl_crystal_colour colorless
_exptl_crystal_density_diffrn 1.631
_exptl_crystal_density_method 'not measured'
_exptl_crystal_description needle
_exptl_crystal_F_000 528
_exptl_crystal_size_max 0.43
_exptl_crystal_size_mid 0.17
_exptl_crystal_size_min 0.13
_refine_diff_density_max 1.212
_refine_diff_density_min -0.669
_refine_ls_extinction_coef 0
_refine_ls_extinction_method none
_refine_ls_goodness_of_fit_ref 1.034
_refine_ls_hydrogen_treatment constr
_refine_ls_matrix_type full
_refine_ls_number_parameters 248
_refine_ls_number_reflns 4883
_refine_ls_number_restraints 0
_refine_ls_restrained_S_all 1.034
_refine_ls_R_factor_all 0.0298
_refine_ls_R_factor_gt 0.0263
_refine_ls_shift/su_max 0.000
_refine_ls_shift/su_mean 0.000
_refine_ls_structure_factor_coef Fsqd
_refine_ls_weighting_details 'calc w=1/[\s^2^(Fo^2^)+(0.0286P)^2^+1.0172P] where P=(Fo^2^+2Fc^2^)/3'
_refine_ls_weighting_scheme calc
_refine_ls_wR_factor_gt 0.0614
_refine_ls_wR_factor_ref 0.0630
_reflns_number_gt 4470
_reflns_number_total 4883
_reflns_threshold_expression I>2\s(I)
_cod_data_source_file lh2579.cif
_cod_data_source_block I
_cod_depositor_comments
;
The following automatic conversions were performed:
'_symmetry_cell_setting' value 'Triclinic' changed to 'triclinic'
according to '/home/saulius/struct/CIF-dictionaries/cif_core.dic'
dictionary named 'cif_core.dic' version 2.4.1 from 2010-06-29.

Automatic conversion script
Id: cif_fix_enum 1527 2010-12-29 10:47:43Z saulius 

The following automatic conversions were performed:

'_symmetry_cell_setting' value 'Triclinic' changed to 'triclinic'
according to /home/saulius/struct/CIF-dictionaries/cif_core.dic
dictionary named 'cif_core.dic' version 2.4.1 from 2010-06-29.

Automatic conversion script
Id: cif_fix_values 1715 2011-07-08 13:25:40Z adriana 
;
_cod_database_code 2217178
_cod_database_fobs_code 2217178

loop_
_symmetry_equiv_pos_as_xyz
'x, y, z'
'-x, -y, -z'

loop_
_atom_site_type_symbol
_atom_site_label
_atom_site_fract_x
_atom_site_fract_y
_atom_site_fract_z
_atom_site_U_iso_or_equiv
_atom_site_adp_type
_atom_site_calc_flag
_atom_site_refinement_flags
_atom_site_occupancy
Eu Eu1 0.496997(17) 0.298680(17) -0.024157(12) 0.03420(6) Uani d . 1
O O1 0.5258(4) 0.3096(4) 0.5855(2) 0.0745(9) Uani d . 1
H H1 0.5008 0.3100 0.6494 0.089 Uiso d R 1
O O2 0.7431(4) 0.2686(5) 0.6523(3) 0.0849(11) Uani d . 1
O O3 0.3543(3) 0.3761(3) 0.1388(2) 0.0519(6) Uani d . 1
O O4 0.4607(3) 0.1270(3) 0.1408(2) 0.0469(5) Uani d . 1
O O5 0.6467(3) 0.4299(3) 0.06309(19) 0.0446(5) Uani d . 1
O O6 0.7243(3) 0.1818(3) 0.0854(2) 0.0538(6) Uani d . 1
O O7 0.2929(3) 0.2521(3) -0.06968(19) 0.0473(5) Uani d . 1
O O8 0.4088(3) 0.3083(3) -0.2123(2) 0.0531(6) Uani d . 1
O O9 0.6445(3) 0.0403(3) -0.0634(2) 0.0445(5) Uani d . 1
H H9A 0.7023 -0.0394 -0.0114 0.053 Uiso d R 1
H H9B 0.6181 0.0142 -0.1199 0.053 Uiso d R 1
O O10 0.6665(3) 0.3480(3) -0.1503(2) 0.0481(6) Uani d . 1
H H1A 0.7259 0.3153 -0.2181 0.058 Uiso d R 1
H H1B 0.6891 0.4288 -0.1425 0.058 Uiso d R 1
C C1 0.6667(5) 0.2842(5) 0.5769(3) 0.0576(9) Uani d . 1
C C2 0.7280(6) 0.2703(7) 0.4668(4) 0.0808(14) Uani d . 1
C C3 0.6410(8) 0.2790(12) 0.3849(5) 0.153(4) Uani d . 1
H H3A 0.6790 0.2728 0.3149 0.184 Uiso calc R 1
H H3B 0.5435 0.2911 0.3990 0.184 Uiso calc R 1
C C4 0.8794(8) 0.2517(12) 0.4530(6) 0.159(4) Uani d . 1
H H4A 0.9012 0.2644 0.3768 0.238 Uiso calc R 1
H H4B 0.9516 0.1500 0.4886 0.238 Uiso calc R 1
H H4C 0.8867 0.3282 0.4844 0.238 Uiso calc R 1
C C5 0.3815(4) 0.2424(4) 0.1872(3) 0.0411(7) Uani d . 1
C C6 0.3183(5) 0.2225(5) 0.2970(3) 0.0557(9) Uani d . 1
C C7 0.2164(6) 0.3603(6) 0.3392(4) 0.0829(14) Uani d . 1
H H7A 0.1690 0.3337 0.4034 0.124 Uiso calc R 1
H H7B 0.1394 0.4312 0.2853 0.124 Uiso calc R 1
H H7C 0.2728 0.4083 0.3572 0.124 Uiso calc R 1
C C8 0.3595(8) 0.0754(7) 0.3509(5) 0.114(2) Uani d . 1
H H8A 0.3209 0.0598 0.4194 0.137 Uiso calc R 1
H H8B 0.4261 -0.0091 0.3190 0.137 Uiso calc R 1
C C9 0.7497(3) 0.2914(4) 0.0900(2) 0.0386(7) Uani d . 1
C C10 0.9501(5) 0.3596(6) 0.1039(5) 0.0779(14) Uani d . 1
H H10A 1.0492 0.3340 0.1216 0.094 Uiso calc R 1
H H10B 0.8827 0.4601 0.0710 0.094 Uiso calc R 1
C C11 1.0032(5) 0.0918(6) 0.1773(5) 0.0807(15) Uani d . 1
H H11A 1.0961 0.0822 0.2024 0.121 Uiso calc R 1
H H11B 1.0263 0.0248 0.1254 0.121 Uiso calc R 1
H H11C 0.9517 0.0630 0.2379 0.121 Uiso calc R 1
C C12 0.9047(4) 0.2524(4) 0.1257(3) 0.0452(7) Uani d . 1
C C13 0.3057(4) 0.2764(4) -0.1712(3) 0.0451(7) Uani d . 1
C C14 0.0810(6) 0.2365(7) -0.1881(5) 0.0894(17) Uani d . 1
H H14A 0.0142 0.2421 -0.2418 0.134 Uiso calc R 1
H H14B 0.0232 0.3108 -0.1419 0.134 Uiso calc R 1
H H14C 0.1282 0.1342 -0.1450 0.134 Uiso calc R 1
C C15 0.1952(4) 0.2696(5) -0.2407(3) 0.0595(10) Uani d . 1
C C16 0.2013(7) 0.3045(13) -0.3493(5) 0.169(5) Uani d . 1
H H16A 0.1287 0.3078 -0.3933 0.203 Uiso calc R 1
H H16B 0.2781 0.3255 -0.3806 0.203 Uiso calc R 1

loop_
_atom_site_aniso_label
_atom_site_aniso_U_11
_atom_site_aniso_U_22
_atom_site_aniso_U_33
_atom_site_aniso_U_12
_atom_site_aniso_U_13
_atom_site_aniso_U_23
Eu1 0.04010(9) 0.03521(9) 0.03404(9) -0.02243(7) 0.00397(6) -0.00989(6)
O1 0.0741(19) 0.111(3) 0.0470(16) -0.0522(19) 0.0110(14) -0.0135(16)
O2 0.079(2) 0.136(3) 0.0553(19) -0.055(2) 0.0165(16) -0.046(2)
O3 0.0736(16) 0.0468(14) 0.0465(14) -0.0376(13) 0.0186(12) -0.0149(11)
O4 0.0618(14) 0.0430(13) 0.0452(13) -0.0321(12) 0.0033(11) -0.0091(10)
O5 0.0417(12) 0.0444(14) 0.0432(13) -0.0171(11) 0.0011(9) -0.0075(10)
O6 0.0541(14) 0.0451(14) 0.0685(17) -0.0288(12) -0.0140(12) -0.0035(12)
O7 0.0515(13) 0.0583(15) 0.0404(13) -0.0330(12) 0.0013(10) -0.0082(11)
O8 0.0550(14) 0.0765(18) 0.0386(13) -0.0395(14) 0.0067(10) -0.0137(12)
O9 0.0489(12) 0.0378(12) 0.0490(14) -0.0208(10) 0.0034(10) -0.0135(10)
O10 0.0625(14) 0.0554(15) 0.0466(13) -0.0419(13) 0.0186(11) -0.0221(11)
C1 0.068(2) 0.063(2) 0.048(2) -0.036(2) 0.0153(18) -0.0186(18)
C2 0.086(3) 0.124(5) 0.049(2) -0.062(3) 0.017(2) -0.025(3)
C3 0.123(5) 0.315(12) 0.054(3) -0.126(7) 0.028(3) -0.055(5)
C4 0.137(6) 0.315(13) 0.095(5) -0.152(8) 0.063(5) -0.092(7)
C5 0.0493(17) 0.051(2) 0.0357(16) -0.0336(16) 0.0013(13) -0.0091(14)
C6 0.070(2) 0.070(3) 0.0378(19) -0.043(2) 0.0078(16) -0.0078(17)
C7 0.093(3) 0.095(4) 0.055(3) -0.043(3) 0.026(2) -0.017(3)
C8 0.185(7) 0.084(4) 0.065(3) -0.068(4) 0.036(4) 0.004(3)
C9 0.0392(15) 0.0477(19) 0.0302(15) -0.0215(15) 0.0029(12) -0.0088(13)
C10 0.048(2) 0.080(3) 0.121(4) -0.039(2) 0.004(2) -0.027(3)
C11 0.043(2) 0.069(3) 0.117(4) -0.019(2) -0.015(2) -0.002(3)
C12 0.0347(15) 0.051(2) 0.0480(19) -0.0174(15) 0.0017(13) -0.0136(15)
C13 0.0441(17) 0.0443(19) 0.048(2) -0.0193(15) -0.0020(14) -0.0154(15)
C14 0.091(4) 0.103(4) 0.095(4) -0.069(3) -0.035(3) 0.015(3)
C15 0.0461(19) 0.073(3) 0.059(2) -0.0237(19) -0.0103(17) -0.020(2)
C16 0.105(5) 0.394(15) 0.060(4) -0.155(7) 0.008(3) -0.057(6)

loop_
_atom_type_symbol
_atom_type_description
_atom_type_scat_dispersion_real
_atom_type_scat_dispersion_imag
_atom_type_scat_source
C C 0.0033 0.0016 'International Tables Vol C Tables 4.2.6.8 and 6.1.1.4'
H H 0.0000 0.0000 'International Tables Vol C Tables 4.2.6.8 and 6.1.1.4'
Eu Eu -0.1578 3.6682 'International Tables Vol C Tables 4.2.6.8 and 6.1.1.4'
O O 0.0106 0.0060 'International Tables Vol C Tables 4.2.6.8 and 6.1.1.4'

loop_
_geom_angle_atom_site_label_1
_geom_angle_atom_site_label_2
_geom_angle_atom_site_label_3
_geom_angle_site_symmetry_1
_geom_angle_site_symmetry_3
_geom_angle
_geom_angle_publ_flag
O5 Eu1 O10 2_665 . 81.90(9) n
O5 Eu1 O6 2_665 . 119.10(9) n
O10 Eu1 O6 . . 79.03(9) n
O5 Eu1 O9 2_665 . 156.71(8) n
O10 Eu1 O9 . . 82.67(8) n
O6 Eu1 O9 . . 74.59(9) n
O5 Eu1 O3 2_665 . 73.91(9) n
O10 Eu1 O3 . . 141.94(8) n
O6 Eu1 O3 . . 87.49(10) n
O9 Eu1 O3 . . 127.81(8) n
O5 Eu1 O7 2_665 . 95.23(9) n
O10 Eu1 O7 . . 125.78(8) n
O6 Eu1 O7 . . 141.54(8) n
O9 Eu1 O7 . . 79.87(9) n
O3 Eu1 O7 . . 85.95(9) n
O5 Eu1 O4 2_665 . 124.80(8) n
O10 Eu1 O4 . . 148.55(9) n
O6 Eu1 O4 . . 73.37(9) n
O9 Eu1 O4 . . 75.78(8) n
O3 Eu1 O4 . . 52.07(8) n
O7 Eu1 O4 . . 72.79(8) n
O5 Eu1 O8 2_665 . 85.16(9) n
O10 Eu1 O8 . . 73.95(8) n
O6 Eu1 O8 . . 140.49(9) n
O9 Eu1 O8 . . 73.85(9) n
O3 Eu1 O8 . . 131.04(9) n
O7 Eu1 O8 . . 51.92(8) n
O4 Eu1 O8 . . 120.10(8) n
O5 Eu1 O5 2_665 . 70.43(9) n
O10 Eu1 O5 . . 67.57(7) n
O6 Eu1 O5 . . 48.79(8) n
O9 Eu1 O5 . . 118.84(8) n
O3 Eu1 O5 . . 76.73(8) n
O7 Eu1 O5 . . 159.92(8) n
O4 Eu1 O5 . . 103.32(7) n
O8 Eu1 O5 . . 136.54(8) n
O5 Eu1 C13 2_665 . 89.82(10) ?
O10 Eu1 C13 . . 100.09(9) ?
O6 Eu1 C13 . . 150.28(9) ?
O9 Eu1 C13 . . 75.84(9) ?
O3 Eu1 C13 . . 108.63(10) ?
O7 Eu1 C13 . . 25.76(9) ?
O4 Eu1 C13 . . 96.56(9) ?
O8 Eu1 C13 . . 26.16(9) ?
O5 Eu1 C13 . . 157.60(9) ?
O5 Eu1 C5 2_665 . 99.33(10) ?
O10 Eu1 C5 . . 155.54(9) ?
O6 Eu1 C5 . . 79.14(10) ?
O9 Eu1 C5 . . 101.94(10) ?
O3 Eu1 C5 . . 25.89(9) ?
O7 Eu1 C5 . . 78.59(9) ?
O4 Eu1 C5 . . 26.19(9) ?
O8 Eu1 C5 . . 130.48(8) ?
O5 Eu1 C5 . . 89.66(8) ?
C13 Eu1 C5 . . 104.33(10) ?
O5 Eu1 C9 2_665 . 95.46(9) ?
O10 Eu1 C9 . . 68.69(8) ?
O6 Eu1 C9 . . 24.12(9) ?
O9 Eu1 C9 . . 95.06(9) ?
O3 Eu1 C9 . . 84.62(9) ?
O7 Eu1 C9 . . 163.21(8) ?
O4 Eu1 C9 . . 90.47(9) ?
O8 Eu1 C9 . . 142.12(8) ?
O5 Eu1 C9 . . 25.07(8) ?
C13 Eu1 C9 . . 166.67(9) ?
C5 Eu1 C9 . . 86.92(9) ?
C1 O1 H1 . . 109.4 ?
C5 O3 Eu1 . . 97.0(2) ?
C5 O4 Eu1 . . 91.45(19) ?
C9 O5 Eu1 . 2_665 165.5(2) ?
C9 O5 Eu1 . . 84.49(18) ?
Eu1 O5 Eu1 2_665 . 109.57(9) ?
C9 O6 Eu1 . . 104.5(2) ?
C13 O7 Eu1 . . 96.9(2) ?
C13 O8 Eu1 . . 91.2(2) ?
Eu1 O9 H9A . . 120.9 ?
Eu1 O9 H9B . . 120.1 ?
H9A O9 H9B . . 115.3 ?
Eu1 O10 H1A . . 141.7 ?
Eu1 O10 H1B . . 118.3 ?
H1A O10 H1B . . 99.9 ?
O2 C1 O1 . . 123.7(4) ?
O2 C1 C2 . . 121.8(4) ?
O1 C1 C2 . . 114.4(4) ?
C3 C2 C4 . . 124.0(5) ?
C3 C2 C1 . . 120.1(5) ?
C4 C2 C1 . . 115.9(5) ?
C2 C3 H3A . . 120.0 ?
C2 C3 H3B . . 120.0 ?
H3A C3 H3B . . 120.0 ?
C2 C4 H4A . . 109.5 ?
C2 C4 H4B . . 109.5 ?
H4A C4 H4B . . 109.5 ?
C2 C4 H4C . . 109.5 ?
H4A C4 H4C . . 109.5 ?
H4B C4 H4C . . 109.5 ?
O3 C5 O4 . . 119.5(3) ?
O3 C5 C6 . . 119.7(3) ?
O4 C5 C6 . . 120.8(3) ?
O3 C5 Eu1 . . 57.10(17) ?
O4 C5 Eu1 . . 62.36(17) ?
C6 C5 Eu1 . . 176.8(3) ?
C8 C6 C7 . . 124.2(4) ?
C8 C6 C5 . . 118.3(4) ?
C7 C6 C5 . . 117.5(4) ?
C6 C7 H7A . . 109.5 ?
C6 C7 H7B . . 109.5 ?
H7A C7 H7B . . 109.5 ?
C6 C7 H7C . . 109.5 ?
H7A C7 H7C . . 109.5 ?
H7B C7 H7C . . 109.5 ?
C6 C8 H8A . . 120.0 ?
C6 C8 H8B . . 120.0 ?
H8A C8 H8B . . 120.0 ?
O6 C9 O5 . . 120.3(3) ?
O6 C9 C12 . . 117.9(3) ?
O5 C9 C12 . . 121.8(3) ?
O6 C9 Eu1 . . 51.37(16) ?
O5 C9 Eu1 . . 70.44(17) ?
C12 C9 Eu1 . . 162.5(2) ?
C12 C10 H10A . . 120.0 ?
C12 C10 H10B . . 120.0 ?
H10A C10 H10B . . 120.0 ?
C12 C11 H11A . . 109.5 ?
C12 C11 H11B . . 109.5 ?
H11A C11 H11B . . 109.5 ?
C12 C11 H11C . . 109.5 ?
H11A C11 H11C . . 109.5 ?
H11B C11 H11C . . 109.5 ?
C10 C12 C11 . . 123.5(4) ?
C10 C12 C9 . . 119.6(4) ?
C11 C12 C9 . . 116.8(3) ?
O7 C13 O8 . . 119.9(3) ?
O7 C13 C15 . . 118.4(3) ?
O8 C13 C15 . . 121.7(3) ?
O7 C13 Eu1 . . 57.33(16) ?
O8 C13 Eu1 . . 62.64(17) ?
C15 C13 Eu1 . . 175.0(3) ?
C15 C14 H14A . . 109.5 ?
C15 C14 H14B . . 109.5 ?
H14A C14 H14B . . 109.5 ?
C15 C14 H14C . . 109.5 ?
H14A C14 H14C . . 109.5 ?
H14B C14 H14C . . 109.5 ?
C16 C15 C14 . . 122.7(4) ?
C16 C15 C13 . . 119.1(4) ?
C14 C15 C13 . . 118.0(4) ?
C15 C16 H16A . . 120.0 ?
C15 C16 H16B . . 120.0 ?
H16A C16 H16B . . 120.0 ?

loop_
_geom_bond_atom_site_label_1
_geom_bond_atom_site_label_2
_geom_bond_site_symmetry_2
_geom_bond_distance
_geom_bond_publ_flag
Eu1 O5 2_665 2.348(3) yes
Eu1 O10 . 2.388(2) yes
Eu1 O6 . 2.392(3) yes
Eu1 O9 . 2.409(2) yes
Eu1 O3 . 2.427(3) yes
Eu1 O7 . 2.432(2) yes
Eu1 O4 . 2.543(2) yes
Eu1 O8 . 2.548(3) yes
Eu1 O5 . 2.807(2) yes
Eu1 C13 . 2.869(3) ?
Eu1 C5 . 2.869(3) ?
Eu1 C9 . 2.965(3) ?
O1 C1 . 1.306(5) ?
O1 H1 . 0.8199 ?
O2 C1 . 1.201(5) ?
O3 C5 . 1.262(4) ?
O4 C5 . 1.267(4) ?
O5 C9 . 1.262(4) ?
O5 Eu1 2_665 2.348(3) ?
O6 C9 . 1.251(4) ?
O7 C13 . 1.256(4) ?
O8 C13 . 1.265(4) ?
O9 H9A . 0.8987 ?
O9 H9B . 0.8986 ?
O10 H1A . 1.0110 ?
O10 H1B . 0.9620 ?
C1 C2 . 1.467(6) ?
C2 C3 . 1.360(8) ?
C2 C4 . 1.435(7) ?
C3 H3A . 0.9300 ?
C3 H3B . 0.9300 ?
C4 H4A . 0.9600 ?
C4 H4B . 0.9600 ?
C4 H4C . 0.9600 ?
C5 C6 . 1.486(5) ?
C6 C8 . 1.366(6) ?
C6 C7 . 1.436(6) ?
C7 H7A . 0.9600 ?
C7 H7B . 0.9600 ?
C7 H7C . 0.9600 ?
C8 H8A . 0.9300 ?
C8 H8B . 0.9300 ?
C9 C12 . 1.489(4) ?
C10 C12 . 1.330(6) ?
C10 H10A . 0.9300 ?
C10 H10B . 0.9300 ?
C11 C12 . 1.463(6) ?
C11 H11A . 0.9600 ?
C11 H11B . 0.9600 ?
C11 H11C . 0.9600 ?
C13 C15 . 1.494(5) ?
C14 C15 . 1.419(6) ?
C14 H14A . 0.9600 ?
C14 H14B . 0.9600 ?
C14 H14C . 0.9600 ?
C15 C16 . 1.341(7) ?
C16 H16A . 0.9300 ?
C16 H16B . 0.9300 ?

loop_
_geom_hbond_atom_site_label_D
_geom_hbond_atom_site_label_H
_geom_hbond_atom_site_label_A
_geom_hbond_site_symmetry_A
_geom_hbond_distance_DH
_geom_hbond_distance_HA
_geom_hbond_distance_DA
_geom_hbond_angle_DHA
O10 H1A O2 1_554 1.01 1.75 2.684(4) 152
O10 H1B O3 2_665 0.96 1.79 2.700(5) 156
O1 H1 O8 1_556 0.82 1.90 2.707(4) 168
O9 H9B O4 2_655 0.90 1.98 2.711(3) 137
O9 H9A O7 2_655 0.90 2.15 2.871(4) 136
